data_1546883
loop_
_publ_author_name
'Wu, Chao'
'Li, Longhua'
'Yang, Gang'
'Song, Junling'
'Yan, Bing'
'Humphrey, Mark G.'
'Zhang, Long'
'Shao, Jianda'
'Zhang, Chi'

_publ_section_title
;
 Low-temperature-flux syntheses of ultraviolet-transparent borophosphates
 Na <sub>4</sub> MB <sub>2</sub> P <sub>3</sub> O <sub>13</sub> (M = Rb,
 Cs) exhibiting a second-harmonic generation response
;
_journal_issue 37
_journal_name_full 'Dalton Transactions'
_journal_page_first 12605
_journal_page_last 12611
_journal_paper_doi 10.1039/C7DT02649H
_journal_volume 46
_journal_year 2017
_chemical_formula_sum 'B2 Na4 O13 P3 Rb'
_chemical_formula_weight 499.96
_chemical_name_systematic
; 
 ? 
;
_space_group_IT_number 33
_symmetry_cell_setting orthorhombic
_symmetry_space_group_name_Hall 'P 2c -2n'
_symmetry_space_group_name_H-M 'P n a 21'
_atom_sites_solution_hydrogens none
_atom_sites_solution_primary direct
_atom_sites_solution_secondary difmap
_audit_creation_method SHELXL-97
_audit_update_record
;
2017-07-20 deposited with the CCDC.
2017-08-28 downloaded from the CCDC.
;
_cell_angle_alpha 90.00
_cell_angle_beta 90.00
_cell_angle_gamma 90.00
_cell_formula_units_Z 8
_cell_length_a 24.0348(9)
_cell_length_b 6.7464(2)
_cell_length_c 14.9206(6)
_cell_measurement_reflns_used 8386
_cell_measurement_temperature 293(2)
_cell_measurement_theta_max 26.3664
_cell_measurement_theta_min 3.2142
_cell_volume 2419.35(15)
_computing_cell_refinement 'Bruker SAINT'
_computing_data_collection 'Bruker APEX2'
_computing_data_reduction 'Bruker SAINT'
_computing_molecular_graphics 'Bruker SHELXTL'
_computing_publication_material 'Bruker SHELXTL'
_computing_structure_refinement 'SHELXL-97 (Sheldrick, 1997)'
_computing_structure_solution 'SHELXS-97 (Sheldrick, 1990)'
_diffrn_ambient_temperature 293(2)
_diffrn_detector_area_resol_mean 10.4167
_diffrn_measured_fraction_theta_full 0.995
_diffrn_measured_fraction_theta_max 0.995
_diffrn_measurement_device_type bruker-CCD
_diffrn_measurement_method 'w scans'
_diffrn_radiation_monochromator graphite
_diffrn_radiation_source 'fine-focus sealed tube'
_diffrn_radiation_type MoK\a
_diffrn_radiation_wavelength 0.71073
_diffrn_reflns_av_R_equivalents 0.0327
_diffrn_reflns_av_sigmaI/netI 0.0416
_diffrn_reflns_limit_h_max 30
_diffrn_reflns_limit_h_min -27
_diffrn_reflns_limit_k_max 8
_diffrn_reflns_limit_k_min -8
_diffrn_reflns_limit_l_max 18
_diffrn_reflns_limit_l_min -17
_diffrn_reflns_number 13216
_diffrn_reflns_theta_full 26.37
_diffrn_reflns_theta_max 26.37
_diffrn_reflns_theta_min 3.14
_exptl_absorpt_coefficient_mu 4.705
_exptl_absorpt_correction_T_max 0.7455
_exptl_absorpt_correction_T_min 0.6341
_exptl_absorpt_correction_type multi-scan
_exptl_absorpt_process_details sadabs
_exptl_crystal_colour colourless
_exptl_crystal_density_diffrn 2.745
_exptl_crystal_density_method 'not measured'
_exptl_crystal_description block
_exptl_crystal_F_000 1919
_exptl_crystal_size_max 0.2
_exptl_crystal_size_mid 0.17
_exptl_crystal_size_min 0.15
_refine_diff_density_max 0.826
_refine_diff_density_min -1.456
_refine_diff_density_rms 0.146
_refine_ls_abs_structure_details 'Flack H D (1983), Acta Cryst. A39, 876-881'
_refine_ls_abs_structure_Flack 0.00
_refine_ls_extinction_coef 0.0125(6)
_refine_ls_extinction_expression Fc^*^=kFc[1+0.001xFc^2^\l^3^/sin(2\q)]^-1/4^
_refine_ls_extinction_method SHELXL
_refine_ls_goodness_of_fit_ref 1.071
_refine_ls_hydrogen_treatment none
_refine_ls_matrix_type full
_refine_ls_number_parameters 416
_refine_ls_number_reflns 4830
_refine_ls_number_restraints 37
_refine_ls_restrained_S_all 1.072
_refine_ls_R_factor_all 0.0545
_refine_ls_R_factor_gt 0.0432
_refine_ls_shift/su_max 0.001
_refine_ls_shift/su_mean 0.000
_refine_ls_structure_factor_coef Fsqd
_refine_ls_weighting_details 'calc w=1/[\s^2^(Fo^2^)+(0.0544P)^2^+13.3308P] where P=(Fo^2^+2Fc^2^)/3'
_refine_ls_weighting_scheme calc
_refine_ls_wR_factor_gt 0.1113
_refine_ls_wR_factor_ref 0.1194
_reflns_number_gt 4278
_reflns_number_total 4830
_reflns_threshold_expression >2sigma(I)
_cod_data_source_file c7dt02649h2.cif
_cod_data_source_block 1_CCDC1
_cod_original_sg_symbol_H-M Pna21
_cod_database_code 1546883

loop_
_symmetry_equiv_pos_as_xyz
'x, y, z'
'-x, -y, z+1/2'
'-x+1/2, y+1/2, z+1/2'
'x+1/2, -y+1/2, z'

loop_
_atom_site_label
_atom_site_type_symbol
_atom_site_fract_x
_atom_site_fract_y
_atom_site_fract_z
_atom_site_U_iso_or_equiv
_atom_site_adp_type
_atom_site_occupancy
_atom_site_symmetry_multiplicity
_atom_site_calc_flag
_atom_site_refinement_flags
P1 P -0.82341(10) -0.7257(2) 0.37929(15) 0.0071(5) Uani 1 1 d .
P2 P -0.77972(10) -0.7249(3) 0.62551(16) 0.0101(5) Uani 1 1 d .
P3 P -0.67740(9) -0.2059(2) 0.48967(14) 0.0049(4) Uani 1 1 d .
O2 O -0.79629(19) -0.5212(7) 0.4039(3) 0.0085(10) Uani 1 1 d .
O3 O -0.6350(2) -0.2973(7) 0.4293(4) 0.0136(11) Uani 1 1 d U
O4 O -0.7353(3) -0.6901(10) 0.6944(6) 0.0335(16) Uani 1 1 d .
O5 O -0.8348(3) -0.7284(8) 0.2816(5) 0.0168(15) Uani 1 1 d .
O6 O -0.6621(3) -0.2090(8) 0.5890(5) 0.0186(15) Uani 1 1 d .
O7 O -0.7133(2) -0.6520(7) 0.4714(4) 0.0093(10) Uani 1 1 d .
O8 O -0.7606(2) -0.8946(7) 0.5609(4) 0.0159(12) Uani 1 1 d .
O9 O -0.7367(2) -0.3022(7) 0.4746(4) 0.0124(10) Uani 1 1 d U
O10 O -0.68715(19) 0.0123(6) 0.4566(3) 0.0085(9) Uani 1 1 d U
O11 O -0.7866(2) -0.5325(7) 0.5668(3) 0.0136(11) Uani 1 1 d .
O14 O -0.8728(3) -0.7615(7) 0.4387(4) 0.0128(13) Uani 1 1 d .
O15 O -0.7760(2) -0.8816(7) 0.3995(3) 0.0094(10) Uani 1 1 d U
O16 O -0.8362(3) -0.7815(8) 0.6602(4) 0.0256(15) Uani 1 1 d .
B3 B -0.7549(3) -0.5047(10) 0.4788(5) 0.0083(14) Uani 1 1 d .
B4 B -0.7334(3) -0.8500(11) 0.4729(6) 0.0097(16) Uani 1 1 d .
P4 P -0.52839(10) -0.7408(3) 0.59881(16) 0.0098(5) Uani 1 1 d .
P5 P -0.57403(10) -0.7346(2) 0.84506(15) 0.0060(5) Uani 1 1 d .
P6 P -0.42740(10) -1.2586(2) 0.73544(15) 0.0066(4) Uani 1 1 d .
O12 O -0.5845(3) -0.6835(9) 0.5639(4) 0.0260(14) Uani 1 1 d .
O13 O -0.5468(2) -0.9391(7) 0.8207(3) 0.0094(10) Uani 1 1 d .
O17 O -0.5857(3) -0.7287(7) 0.9447(5) 0.0163(16) Uani 1 1 d .
O18 O -0.46291(19) -0.8129(6) 0.7562(3) 0.0073(10) Uani 1 1 d .
O19 O -0.5356(2) -0.9312(6) 0.6591(3) 0.0104(10) Uani 1 1 d .
O20 O -0.4855(2) -1.1624(7) 0.7548(3) 0.0107(10) Uani 1 1 d U
O21 O -0.5088(2) -0.5701(7) 0.6635(4) 0.0167(12) Uani 1 1 d .
O22 O -0.3832(2) -1.1712(7) 0.7944(4) 0.0152(11) Uani 1 1 d .
O23 O -0.6230(2) -0.7010(7) 0.7850(4) 0.0103(11) Uani 1 1 d .
O24 O -0.5260(2) -0.5796(7) 0.8236(4) 0.0122(11) Uani 1 1 d .
O25 O -0.43691(18) -1.4759(6) 0.7702(3) 0.0077(9) Uani 1 1 d U
O26 O -0.4837(3) -0.7790(9) 0.5300(6) 0.0321(17) Uani 1 1 d .
O27 O -0.4146(3) -1.2516(7) 0.6385(5) 0.0141(14) Uani 1 1 d .
B1 B -0.5046(3) -0.9585(10) 0.7472(6) 0.0094(15) Uani 1 1 d .
B2 B -0.4825(3) -0.6126(10) 0.7523(6) 0.0082(15) Uani 1 1 d .
Rb1 Rb -0.72264(4) -0.71653(13) 0.20235(8) 0.0300(3) Uani 1 1 d .
Rb2 Rb -0.52750(5) -1.24614(12) 0.52271(9) 0.0306(3) Uani 1 1 d .
Na1 Na -0.79004(14) -1.1999(4) 0.3448(2) 0.0128(7) Uani 1 1 d .
Na2 Na -0.62402(12) -0.6513(4) 0.4268(2) 0.0160(6) Uani 1 1 d .
Na3 Na -0.86045(15) -1.4617(5) 0.1829(3) 0.0250(8) Uani 1 1 d .
Na4 Na -0.85516(17) -0.9849(5) 0.1726(3) 0.0251(8) Uani 1 1 d .
Na5 Na -0.60847(15) -0.9986(4) 0.0394(3) 0.0217(8) Uani 1 1 d .
Na6 Na -0.96032(16) -0.7598(4) 0.3804(3) 0.0132(7) Uani 1 1 d .
Na7 Na -0.60571(17) -1.4739(5) 0.0529(3) 0.0283(9) Uani 1 1 d .
Na8 Na -0.62700(12) -1.1719(4) 0.2910(2) 0.0148(6) Uani 1 1 d .

loop_
_atom_site_aniso_label
_atom_site_aniso_U_11
_atom_site_aniso_U_22
_atom_site_aniso_U_33
_atom_site_aniso_U_23
_atom_site_aniso_U_13
_atom_site_aniso_U_12
P1 0.0069(12) 0.0060(8) 0.0085(12) 0.0005(6) -0.0012(9) 0.0004(6)
P2 0.0130(12) 0.0099(9) 0.0076(12) 0.0000(7) -0.0002(9) -0.0013(7)
P3 0.0039(9) 0.0054(7) 0.0053(9) 0.0000(6) 0.0003(8) -0.0003(6)
O2 0.008(2) 0.005(2) 0.012(3) 0.0026(18) -0.005(2) -0.0018(17)
O3 0.0135(14) 0.0138(13) 0.0135(14) 0.0012(9) 0.0025(9) 0.0017(9)
O4 0.044(4) 0.037(3) 0.020(4) 0.003(3) -0.020(4) -0.012(3)
O5 0.020(4) 0.022(3) 0.008(3) -0.003(2) 0.000(3) -0.002(2)
O6 0.035(4) 0.011(3) 0.009(3) -0.002(2) -0.011(3) -0.001(2)
O7 0.006(2) 0.005(2) 0.018(3) 0.0020(19) 0.000(2) -0.0012(18)
O8 0.025(3) 0.008(2) 0.015(3) 0.0019(19) 0.013(2) 0.003(2)
O9 0.0111(13) 0.0111(13) 0.0151(13) 0.0005(9) -0.0015(9) -0.0009(9)
O10 0.0084(12) 0.0071(12) 0.0099(12) 0.0012(9) 0.0006(9) 0.0009(9)
O11 0.021(3) 0.010(2) 0.010(3) 0.0011(18) 0.003(2) 0.0037(19)
O14 0.012(3) 0.014(2) 0.012(3) 0.0011(19) 0.001(2) -0.0028(19)
O15 0.0091(13) 0.0085(12) 0.0105(13) -0.0008(9) -0.0007(9) 0.0011(9)
O16 0.029(4) 0.024(3) 0.023(3) -0.009(2) 0.020(3) -0.007(3)
B3 0.008(4) 0.005(3) 0.012(4) 0.002(3) 0.003(3) 0.005(3)
B4 0.007(4) 0.007(3) 0.015(4) 0.000(3) 0.003(3) 0.001(3)
P4 0.0145(13) 0.0089(9) 0.0062(12) 0.0009(6) -0.0014(9) 0.0002(6)
P5 0.0061(12) 0.0055(8) 0.0065(11) 0.0006(6) 0.0006(9) 0.0007(6)
P6 0.0067(10) 0.0048(7) 0.0083(10) 0.0002(6) 0.0001(8) 0.0000(6)
O12 0.026(4) 0.022(3) 0.030(4) 0.001(3) -0.014(3) 0.003(3)
O13 0.010(2) 0.004(2) 0.014(3) -0.0003(17) 0.002(2) 0.0001(18)
O17 0.024(4) 0.017(3) 0.007(3) -0.002(2) 0.009(3) 0.004(2)
O18 0.004(2) 0.003(2) 0.016(3) 0.0017(18) 0.000(2) 0.0011(17)
O19 0.017(3) 0.005(2) 0.010(2) 0.0005(16) -0.004(2) -0.0060(18)
O20 0.0098(12) 0.0098(12) 0.0126(13) -0.0002(9) 0.0015(9) 0.0006(9)
O21 0.027(3) 0.005(2) 0.019(3) 0.0055(18) -0.012(3) -0.005(2)
O22 0.017(3) 0.009(2) 0.019(3) 0.002(2) -0.012(2) -0.007(2)
O23 0.004(3) 0.012(2) 0.015(3) 0.000(2) -0.002(2) 0.000(2)
O24 0.008(2) 0.004(2) 0.025(3) -0.0043(19) 0.006(2) 0.0001(17)
O25 0.0075(12) 0.0069(12) 0.0088(12) 0.0016(9) -0.0012(9) -0.0004(9)
O26 0.035(4) 0.037(3) 0.025(4) 0.005(3) 0.020(3) 0.005(3)
O27 0.026(4) 0.010(3) 0.006(3) -0.0011(18) 0.008(3) 0.0003(19)
B1 0.008(4) 0.006(3) 0.015(4) 0.001(3) 0.001(3) 0.000(3)
B2 0.008(4) 0.004(3) 0.013(4) -0.001(3) -0.003(3) 0.001(3)
Rb1 0.0247(6) 0.0259(4) 0.0393(7) 0.0009(4) 0.0018(5) 0.0018(3)
Rb2 0.0258(6) 0.0264(4) 0.0397(7) -0.0041(4) 0.0009(5) -0.0006(3)
Na1 0.0139(17) 0.0110(13) 0.0136(17) 0.0010(12) -0.0052(14) 0.0003(12)
Na2 0.0119(15) 0.0199(15) 0.0163(15) -0.0038(12) 0.0003(12) 0.0047(12)
Na3 0.0308(19) 0.0216(14) 0.023(2) -0.0104(15) -0.0062(16) 0.0118(13)
Na4 0.040(2) 0.0168(15) 0.0181(19) 0.0085(12) -0.0047(16) -0.0114(14)
Na5 0.0284(18) 0.0167(14) 0.0201(19) -0.0074(13) 0.0041(15) -0.0104(12)
Na6 0.0154(17) 0.0101(13) 0.0141(17) 0.0012(10) -0.0052(14) -0.0020(10)
Na7 0.044(2) 0.0202(16) 0.020(2) 0.0074(13) 0.0070(17) 0.0149(15)
Na8 0.0120(14) 0.0197(15) 0.0128(15) 0.0027(11) -0.0009(11) -0.0040(12)

loop_
_atom_type_symbol
_atom_type_description
_atom_type_scat_dispersion_real
_atom_type_scat_dispersion_imag
_atom_type_scat_source
B B 0.0013 0.0007 'International Tables Vol C Tables 4.2.6.8 and 6.1.1.4'
Na Na 0.0362 0.0249 'International Tables Vol C Tables 4.2.6.8 and 6.1.1.4'
O O 0.0106 0.0060 'International Tables Vol C Tables 4.2.6.8 and 6.1.1.4'
P P 0.1023 0.0942 'International Tables Vol C Tables 4.2.6.8 and 6.1.1.4'
Rb Rb -0.9393 2.9676 'International Tables Vol C Tables 4.2.6.8 and 6.1.1.4'

loop_
_geom_angle_atom_site_label_1
_geom_angle_atom_site_label_2
_geom_angle_atom_site_label_3
_geom_angle
_geom_angle_site_symmetry_1
_geom_angle_site_symmetry_3
O5 P1 O14 115.6(4) . .
O5 P1 O2 108.5(3) . .
O14 P1 O2 109.4(3) . .
O5 P1 O15 108.2(3) . .
O14 P1 O15 110.5(3) . .
O2 P1 O15 104.0(3) . .
O4 P2 O16 116.5(5) . .
O4 P2 O8 109.1(4) . .
O16 P2 O8 107.0(3) . .
O4 P2 O11 109.1(3) . .
O16 P2 O11 107.8(3) . .
O8 P2 O11 106.9(3) . .
O3 P3 O6 114.6(4) . .
O3 P3 O10 107.4(3) . .
O6 P3 O10 110.7(3) . .
O3 P3 O9 111.1(3) . .
O6 P3 O9 110.4(4) . .
O10 P3 O9 101.9(3) . .
B3 O2 P1 121.0(4) . .
B3 O7 B4 114.8(6) . .
B4 O8 P2 121.4(4) . .
B3 O9 P3 131.1(5) . .
B4 O10 P3 130.8(5) 1_565 .
B3 O11 P2 121.7(4) . .
B4 O15 P1 122.1(4) . .
O7 B3 O9 116.9(6) . .
O7 B3 O2 111.0(6) . .
O9 B3 O2 103.8(5) . .
O7 B3 O11 109.5(6) . .
O9 B3 O11 107.8(5) . .
O2 B3 O11 107.4(5) . .
O7 B4 O10 109.5(6) . 1_545
O7 B4 O8 110.5(6) . .
O10 B4 O8 110.3(6) 1_545 .
O7 B4 O15 110.6(6) . .
O10 B4 O15 107.6(6) 1_545 .
O8 B4 O15 108.2(6) . .
O12 P4 O26 116.7(5) . .
O12 P4 O21 107.1(3) . .
O26 P4 O21 109.2(4) . .
O12 P4 O19 108.1(3) . .
O26 P4 O19 109.1(3) . .
O21 P4 O19 106.1(3) . .
O23 P5 O17 116.0(4) . .
O23 P5 O13 108.8(3) . .
O17 P5 O13 109.1(3) . .
O23 P5 O24 110.6(3) . .
O17 P5 O24 108.3(4) . .
O13 P5 O24 103.2(3) . .
O27 P6 O22 114.4(4) . .
O27 P6 O20 110.7(4) . .
O22 P6 O20 111.1(3) . .
O27 P6 O25 112.5(3) . .
O22 P6 O25 106.0(3) . .
O20 P6 O25 101.3(3) . .
B1 O13 P5 121.9(4) . .
B1 O18 B2 114.8(6) . .
B1 O19 P4 122.5(4) . .
B1 O20 P6 131.2(5) . .
B2 O21 P4 121.9(4) . .
B2 O24 P5 123.2(4) . .
B2 O25 P6 129.7(4) 1_545 .
O18 B1 O20 115.4(6) . .
O18 B1 O13 110.5(6) . .
O20 B1 O13 103.8(5) . .
O18 B1 O19 110.2(6) . .
O20 B1 O19 109.6(5) . .
O13 B1 O19 106.8(5) . .
O18 B2 O25 110.0(6) . 1_565
O18 B2 O21 110.8(6) . .
O25 B2 O21 111.0(6) 1_565 .
O18 B2 O24 109.8(6) . .
O25 B2 O24 107.4(6) 1_565 .
O21 B2 O24 107.7(6) . .

loop_
_geom_bond_atom_site_label_1
_geom_bond_atom_site_label_2
_geom_bond_distance
_geom_bond_site_symmetry_2
P1 O5 1.483(8) .
P1 O14 1.501(7) .
P1 O2 1.570(5) .
P1 O15 1.580(5) .
P2 O4 1.500(7) .
P2 O16 1.503(7) .
P2 O8 1.566(5) .
P2 O11 1.575(5) .
P3 O3 1.494(6) .
P3 O6 1.527(7) .
P3 O10 1.570(5) .
P3 O9 1.583(5) .
O2 B3 1.501(9) .
O7 B3 1.413(8) .
O7 B4 1.421(9) .
O8 B4 1.497(10) .
O9 B3 1.435(8) .
O10 B4 1.470(9) 1_565
O11 B3 1.530(9) .
O15 B4 1.514(10) .
B4 O10 1.470(9) 1_545
P4 O12 1.497(7) .
P4 O26 1.508(8) .
P4 O21 1.575(5) .
P4 O19 1.578(5) .
P5 O23 1.497(6) .
P5 O17 1.514(8) .
P5 O13 1.570(5) .
P5 O24 1.590(5) .
P6 O27 1.480(7) .
P6 O22 1.500(5) .
P6 O20 1.567(5) .
P6 O25 1.572(5) .
O13 B1 1.501(9) .
O18 B1 1.409(8) .
O18 B2 1.432(8) .
O19 B1 1.521(10) .
O20 B1 1.454(8) .
O21 B2 1.496(10) .
O24 B2 1.507(10) .
O25 B2 1.458(9) 1_545
B2 O25 1.458(9) 1_565

loop_
_geom_torsion_atom_site_label_1
_geom_torsion_atom_site_label_2
_geom_torsion_atom_site_label_3
_geom_torsion_atom_site_label_4
_geom_torsion
_geom_torsion_site_symmetry_4
O5 P1 O2 B3 -148.3(5) .
O14 P1 O2 B3 84.7(6) .
O15 P1 O2 B3 -33.3(6) .
O4 P2 O8 B4 -96.4(6) .
O16 P2 O8 B4 136.7(6) .
O11 P2 O8 B4 21.5(6) .
O3 P3 O9 B3 55.7(7) .
O6 P3 O9 B3 -72.5(7) .
O10 P3 O9 B3 169.8(6) .
O3 P3 O10 B4 160.7(6) 1_565
O6 P3 O10 B4 -73.5(7) 1_565
O9 P3 O10 B4 43.9(7) 1_565
O4 P2 O11 B3 92.9(6) .
O16 P2 O11 B3 -139.7(5) .
O8 P2 O11 B3 -24.9(6) .
O5 P1 O15 B4 146.6(5) .
O14 P1 O15 B4 -85.9(6) .
O2 P1 O15 B4 31.4(6) .
B4 O7 B3 O9 -178.0(6) .
B4 O7 B3 O2 -59.2(7) .
B4 O7 B3 O11 59.2(7) .
P3 O9 B3 O7 -19.4(10) .
P3 O9 B3 O2 -142.0(5) .
P3 O9 B3 O11 104.3(6) .
P1 O2 B3 O7 48.8(7) .
P1 O2 B3 O9 175.1(4) .
P1 O2 B3 O11 -70.9(6) .
P2 O11 B3 O7 -11.4(8) .
P2 O11 B3 O9 -139.5(5) .
P2 O11 B3 O2 109.2(5) .
B3 O7 B4 O10 175.0(6) 1_545
B3 O7 B4 O8 -63.3(8) .
B3 O7 B4 O15 56.5(8) .
P2 O8 B4 O7 17.9(8) .
P2 O8 B4 O10 139.2(5) 1_545
P2 O8 B4 O15 -103.3(6) .
P1 O15 B4 O7 -44.1(8) .
P1 O15 B4 O10 -163.6(4) 1_545
P1 O15 B4 O8 77.1(6) .
O23 P5 O13 B1 85.6(6) .
O17 P5 O13 B1 -146.9(6) .
O24 P5 O13 B1 -31.9(6) .
O12 P4 O19 B1 -139.2(5) .
O26 P4 O19 B1 93.0(6) .
O21 P4 O19 B1 -24.6(6) .
O27 P6 O20 B1 -67.2(7) .
O22 P6 O20 B1 61.0(7) .
O25 P6 O20 B1 173.3(6) .
O12 P4 O21 B2 136.0(6) .
O26 P4 O21 B2 -96.8(6) .
O19 P4 O21 B2 20.7(6) .
O23 P5 O24 B2 -86.6(6) .
O17 P5 O24 B2 145.3(6) .
O13 P5 O24 B2 29.7(6) .
O27 P6 O25 B2 -69.7(7) 1_545
O22 P6 O25 B2 164.6(6) 1_545
O20 P6 O25 B2 48.5(6) 1_545
B2 O18 B1 O20 -177.5(6) .
B2 O18 B1 O13 -60.2(8) .
B2 O18 B1 O19 57.6(7) .
P6 O20 B1 O18 -26.5(10) .
P6 O20 B1 O13 -147.5(5) .
P6 O20 B1 O19 98.6(7) .
P5 O13 B1 O18 48.8(8) .
P5 O13 B1 O20 173.0(4) .
P5 O13 B1 O19 -71.1(6) .
P4 O19 B1 O18 -11.0(8) .
P4 O19 B1 O20 -139.0(5) .
P4 O19 B1 O13 109.1(5) .
B1 O18 B2 O25 175.0(6) 1_565
B1 O18 B2 O21 -61.8(8) .
B1 O18 B2 O24 57.1(8) .
P4 O21 B2 O18 17.8(9) .
P4 O21 B2 O25 140.4(5) 1_565
P4 O21 B2 O24 -102.4(6) .
P5 O24 B2 O18 -43.0(8) .
P5 O24 B2 O25 -162.6(4) 1_565
P5 O24 B2 O21 77.8(6) .
